data_4071329
loop_
_publ_author_name
'Yang, Liangru'
'Kr\"uger, Anneke'
'Neels, Antonia'
'Albrecht, Martin'

_publ_section_title
;
 Rhodium(III) Complexes Containing C4-Bound N-Heterocyclic Carbenes:
 Synthesis, Coordination Chemistry, and Catalytic Activity in Transfer
 Hydrogenation
;
_journal_issue 13
_journal_name_full Organometallics
_journal_page_first 3161
_journal_paper_doi 10.1021/om800110c
_journal_volume 27
_journal_year 2008
_chemical_formula_sum 'C37 H47 I3 N9 Rh'
_chemical_formula_weight 1101.45
_chemical_name_systematic
; 
 ? 
;
_space_group_IT_number 2
_symmetry_cell_setting triclinic
_symmetry_space_group_name_Hall '-P 1'
_symmetry_space_group_name_H-M 'P -1'
_atom_sites_solution_hydrogens geom
_atom_sites_solution_primary direct
_atom_sites_solution_secondary difmap
_audit_creation_method SHELXL-97
_cell_angle_alpha 62.889(5)
_cell_angle_beta 66.075(5)
_cell_angle_gamma 79.759(5)
_cell_formula_units_Z 2
_cell_length_a 12.2798(8)
_cell_length_b 14.1168(9)
_cell_length_c 15.6034(11)
_cell_measurement_reflns_used 22860
_cell_measurement_temperature 173(2)
_cell_measurement_theta_max 27.23
_cell_measurement_theta_min 1.58
_cell_volume 2200.7(3)
_computing_cell_refinement 'STOE X-AREA'
_computing_data_collection 'STOE X-AREA'
_computing_data_reduction 'STOE X-RED'
_computing_structure_refinement 'SHELXL-97 (Sheldrick, 1997)'
_computing_structure_solution 'SHELXS-97 (Sheldrick, 1990)'
_diffrn_ambient_temperature 173(2)
_diffrn_detector_area_resol_mean 6.67
_diffrn_measured_fraction_theta_full 0.950
_diffrn_measured_fraction_theta_max 0.950
_diffrn_measurement_device_type 'STOE IPDS 2'
_diffrn_measurement_method 'rotation method'
_diffrn_radiation_monochromator graphite
_diffrn_radiation_source 'fine-focus sealed tube'
_diffrn_radiation_type MoK\a
_diffrn_radiation_wavelength 0.71073
_diffrn_reflns_av_R_equivalents 0.0222
_diffrn_reflns_av_sigmaI/netI 0.0240
_diffrn_reflns_limit_h_max 14
_diffrn_reflns_limit_h_min -14
_diffrn_reflns_limit_k_max 16
_diffrn_reflns_limit_k_min -16
_diffrn_reflns_limit_l_max 17
_diffrn_reflns_limit_l_min -18
_diffrn_reflns_number 15495
_diffrn_reflns_theta_full 25.00
_diffrn_reflns_theta_max 25.00
_diffrn_reflns_theta_min 1.58
_exptl_absorpt_coefficient_mu 2.527
_exptl_absorpt_correction_T_max 0.570
_exptl_absorpt_correction_T_min 0.412
_exptl_absorpt_correction_type multi-scan
_exptl_absorpt_process_details 'MULscanABS, (PLATON03, Speck, 2003)'
_exptl_crystal_colour orange
_exptl_crystal_density_diffrn 1.662
_exptl_crystal_density_method 'not measured'
_exptl_crystal_description rod
_exptl_crystal_F_000 1072
_exptl_crystal_size_max .45
_exptl_crystal_size_mid .30
_exptl_crystal_size_min .25
_refine_diff_density_max 1.005
_refine_diff_density_min -0.647
_refine_diff_density_rms 0.077
_refine_ls_extinction_method none
_refine_ls_goodness_of_fit_ref 1.031
_refine_ls_hydrogen_treatment constr
_refine_ls_matrix_type full
_refine_ls_number_parameters 455
_refine_ls_number_reflns 7361
_refine_ls_number_restraints 0
_refine_ls_restrained_S_all 1.031
_refine_ls_R_factor_all 0.0293
_refine_ls_R_factor_gt 0.0246
_refine_ls_shift/su_max 0.001
_refine_ls_shift/su_mean 0.000
_refine_ls_structure_factor_coef Fsqd
_refine_ls_weighting_details 'calc w=1/[\s^2^(Fo^2^)+(0.0395P)^2^+1.1073P] where P=(Fo^2^+2Fc^2^)/3'
_refine_ls_weighting_scheme calc
_refine_ls_wR_factor_gt 0.0639
_refine_ls_wR_factor_ref 0.0654
_reflns_number_gt 6495
_reflns_number_total 7361
_reflns_threshold_expression >2sigma(I)
_cod_data_source_file om800110c-file013.cif
_cod_data_source_block compound-3b
_cod_original_sg_symbol_H-M P-1
_cod_database_code 4071329

loop_
_symmetry_equiv_pos_as_xyz
'x, y, z'
'-x, -y, -z'

loop_
_atom_site_label
_atom_site_type_symbol
_atom_site_fract_x
_atom_site_fract_y
_atom_site_fract_z
_atom_site_U_iso_or_equiv
_atom_site_adp_type
_atom_site_occupancy
_atom_site_symmetry_multiplicity
_atom_site_calc_flag
_atom_site_refinement_flags
C1 C 0.5342(3) 0.1765(2) 0.5546(2) 0.0264(6) Uani 1 1 d .
C2 C 0.4580(3) 0.0927(3) 0.6050(3) 0.0319(7) Uani 1 1 d .
H2A H 0.4445 0.0540 0.5738 0.038 Uiso 1 1 calc R
C3 C 0.4437(3) 0.1420(3) 0.7242(3) 0.0360(8) Uani 1 1 d .
C4 C 0.5890(3) 0.2923(3) 0.6148(3) 0.0295(7) Uani 1 1 d .
H4A H 0.5841 0.2860 0.6821 0.035 Uiso 1 1 calc R
H4B H 0.5531 0.3609 0.5811 0.035 Uiso 1 1 calc R
C5 C 0.8046(3) 0.3102(2) 0.5658(3) 0.0275(7) Uani 1 1 d .
C6 C 0.8744(3) 0.2853(2) 0.4227(2) 0.0265(6) Uani 1 1 d .
H6A H 0.9294 0.2781 0.3622 0.032 Uiso 1 1 calc R
C7 C 0.7537(3) 0.2750(2) 0.4593(2) 0.0246(6) Uani 1 1 d .
C8 C 0.3101(3) -0.0109(3) 0.7844(3) 0.0471(9) Uani 1 1 d .
H8A H 0.3197 -0.0434 0.8521 0.057 Uiso 1 1 calc R
H8B H 0.3214 -0.0675 0.7608 0.057 Uiso 1 1 calc R
C9 C 0.1866(3) 0.0316(3) 0.7984(3) 0.0366(8) Uani 1 1 d .
H9A H 0.1783 0.0692 0.7301 0.044 Uiso 1 1 calc R
H9B H 0.1720 0.0834 0.8283 0.044 Uiso 1 1 calc R
C10 C 0.0954(3) -0.0577(3) 0.8694(3) 0.0492(9) Uani 1 1 d .
H10A H 0.1113 -0.1096 0.8394 0.059 Uiso 1 1 calc R
H10B H 0.1044 -0.0950 0.9373 0.059 Uiso 1 1 calc R
C11 C -0.0309(4) -0.0196(4) 0.8859(4) 0.0727(14) Uani 1 1 d .
H11A H -0.0495 0.0273 0.9208 0.109 Uiso 1 1 calc R
H11B H -0.0854 -0.0809 0.9289 0.109 Uiso 1 1 calc R
H11C H -0.0399 0.0196 0.8188 0.109 Uiso 1 1 calc R
C12 C 0.4055(3) 0.1528(3) 0.8216(3) 0.0417(8) Uani 1 1 d .
C13 C 0.3625(3) 0.2467(4) 0.8259(4) 0.0509(10) Uani 1 1 d .
H13A H 0.3567 0.3056 0.7656 0.061 Uiso 1 1 calc R
C14 C 0.3268(4) 0.2574(4) 0.9178(4) 0.0621(13) Uani 1 1 d .
H14A H 0.2993 0.3242 0.9192 0.074 Uiso 1 1 calc R
C15 C 0.3310(4) 0.1757(5) 1.0028(4) 0.0683(14) Uani 1 1 d .
H15A H 0.3095 0.1842 1.0646 0.082 Uiso 1 1 calc R
C16 C 0.3674(5) 0.0760(5) 1.0019(4) 0.0711(14) Uani 1 1 d .
H16A H 0.3663 0.0162 1.0642 0.085 Uiso 1 1 calc R
C17 C 0.4046(4) 0.0646(4) 0.9112(3) 0.0593(12) Uani 1 1 d .
H17A H 0.4291 -0.0027 0.9102 0.071 Uiso 1 1 calc R
C18 C 0.7953(3) 0.3315(3) 0.6529(3) 0.0294(7) Uani 1 1 d .
C19 C 0.8273(4) 0.2554(3) 0.7336(3) 0.0533(11) Uani 1 1 d .
H19A H 0.8556 0.1882 0.7338 0.064 Uiso 1 1 calc R
C20 C 0.8180(5) 0.2772(4) 0.8138(4) 0.0629(13) Uani 1 1 d .
H20A H 0.8391 0.2245 0.8696 0.075 Uiso 1 1 calc R
C21 C 0.7788(4) 0.3741(3) 0.8139(3) 0.0483(10) Uani 1 1 d .
H21A H 0.7743 0.3888 0.8689 0.058 Uiso 1 1 calc R
C22 C 0.7460(4) 0.4499(3) 0.7349(3) 0.0465(9) Uani 1 1 d .
H22A H 0.7183 0.5170 0.7354 0.056 Uiso 1 1 calc R
C23 C 0.7531(3) 0.4289(3) 0.6542(3) 0.0385(8) Uani 1 1 d .
H23A H 0.7291 0.4811 0.6000 0.046 Uiso 1 1 calc R
C24 C 1.0249(3) 0.3314(3) 0.4714(3) 0.0299(7) Uani 1 1 d .
H24A H 1.0196 0.3771 0.5057 0.036 Uiso 1 1 calc R
H24B H 1.0691 0.3715 0.3962 0.036 Uiso 1 1 calc R
C25 C 1.0935(3) 0.2315(3) 0.5131(3) 0.0378(8) Uani 1 1 d .
H25A H 1.1076 0.1898 0.4730 0.045 Uiso 1 1 calc R
H25B H 1.0453 0.1870 0.5863 0.045 Uiso 1 1 calc R
C26 C 1.2136(3) 0.2585(3) 0.5060(3) 0.0388(8) Uani 1 1 d .
H26A H 1.2616 0.1929 0.5215 0.047 Uiso 1 1 calc R
H26B H 1.2574 0.3097 0.4342 0.047 Uiso 1 1 calc R
C27 C 1.2005(4) 0.3057(3) 0.5799(3) 0.0471(9) Uani 1 1 d .
H27A H 1.1605 0.3746 0.5604 0.071 Uiso 1 1 calc R
H27B H 1.2795 0.3158 0.5762 0.071 Uiso 1 1 calc R
H27C H 1.1531 0.2573 0.6508 0.071 Uiso 1 1 calc R
C28 C 0.4752(3) 0.1857(2) 0.3254(3) 0.0292(7) Uani 1 1 d .
C29 C 0.4010(3) 0.1618(3) 0.2849(3) 0.0425(9) Uani 1 1 d .
H29A H 0.4510 0.1573 0.2194 0.064 Uiso 1 1 calc R
H29B H 0.3423 0.2183 0.2728 0.064 Uiso 1 1 calc R
H29C H 0.3597 0.0936 0.3351 0.064 Uiso 1 1 calc R
C30 C 0.8347(3) 0.3311(3) 0.1709(3) 0.0306(7) Uani 1 1 d .
C31 C 0.9174(3) 0.3633(3) 0.0640(3) 0.0433(8) Uani 1 1 d .
H31A H 0.9981 0.3681 0.0599 0.065 Uiso 1 1 calc R
H31B H 0.8941 0.4328 0.0201 0.065 Uiso 1 1 calc R
H31C H 0.9155 0.3106 0.0401 0.065 Uiso 1 1 calc R
C32 C 0.6045(5) 0.3654(6) 0.0876(4) 0.0678(14) Uani 1 1 d .
C33 C 0.5528(5) 0.4590(6) 0.1029(4) 0.0869(18) Uani 1 1 d .
H33A H 0.5906 0.5226 0.0400 0.130 Uiso 1 1 calc R
H33B H 0.5655 0.4583 0.1612 0.130 Uiso 1 1 calc R
H33C H 0.4671 0.4599 0.1178 0.130 Uiso 1 1 calc R
C34 C 0.7907(4) 0.0070(3) 0.6989(3) 0.0436(9) Uani 1 1 d .
C35 C 0.8946(4) -0.0506(4) 0.6609(4) 0.0602(11) Uani 1 1 d .
H35A H 0.8781 -0.1272 0.7001 0.090 Uiso 1 1 calc R
H35B H 0.9622 -0.0335 0.6698 0.090 Uiso 1 1 calc R
H35C H 0.9139 -0.0299 0.5873 0.090 Uiso 1 1 calc R
C36 C 0.0789(4) 0.3447(4) 0.8235(4) 0.0498(10) Uani 1 1 d .
C37 C 0.1058(5) 0.4562(4) 0.7519(5) 0.0862(18) Uani 1 1 d .
H37A H 0.1261 0.4651 0.6811 0.129 Uiso 1 1 calc R
H37B H 0.1733 0.4792 0.7563 0.129 Uiso 1 1 calc R
H37C H 0.0360 0.4994 0.7700 0.129 Uiso 1 1 calc R
N1 N 0.4030(2) 0.0722(2) 0.7085(2) 0.0360(6) Uani 1 1 d .
N2 N 0.5232(2) 0.2058(2) 0.6322(2) 0.0268(5) Uani 1 1 d .
N3 N 0.7129(2) 0.2906(2) 0.5494(2) 0.0268(5) Uani 1 1 d .
N4 N 0.9033(2) 0.3077(2) 0.4885(2) 0.0269(5) Uani 1 1 d .
N5 N 0.5340(2) 0.2040(2) 0.3565(2) 0.0283(6) Uani 1 1 d .
N6 N 0.7705(2) 0.3046(2) 0.2546(2) 0.0290(6) Uani 1 1 d .
N7 N 0.6447(5) 0.2935(5) 0.0753(4) 0.0923(16) Uani 1 1 d .
N8 N 0.7086(4) 0.0510(3) 0.7285(3) 0.0672(11) Uani 1 1 d .
N9 N 0.0571(4) 0.2583(3) 0.8766(3) 0.0640(10) Uani 1 1 d .
Rh1 Rh 0.647656(19) 0.241493(17) 0.408987(18) 0.02183(6) Uani 1 1 d .
I1 I 0.54557(2) 0.432156(16) 0.375180(17) 0.03394(7) Uani 1 1 d .
I2 I 0.754836(18) 0.055538(16) 0.434265(18) 0.03253(7) Uani 1 1 d .
I3 I 0.82234(2) 0.634969(19) 0.838878(19) 0.03985(7) Uani 1 1 d .

loop_
_atom_site_aniso_label
_atom_site_aniso_U_11
_atom_site_aniso_U_22
_atom_site_aniso_U_33
_atom_site_aniso_U_23
_atom_site_aniso_U_13
_atom_site_aniso_U_12
C1 0.0218(14) 0.0287(15) 0.0283(17) -0.0110(14) -0.0119(14) 0.0046(13)
C2 0.0253(15) 0.0304(16) 0.0335(19) -0.0089(15) -0.0098(15) -0.0008(13)
C3 0.0282(17) 0.0372(18) 0.0254(19) -0.0071(16) -0.0055(15) 0.0108(15)
C4 0.0241(15) 0.0411(18) 0.0282(18) -0.0211(16) -0.0087(14) 0.0049(14)
C5 0.0274(15) 0.0296(16) 0.0308(18) -0.0143(15) -0.0155(14) 0.0042(13)
C6 0.0273(15) 0.0309(16) 0.0243(17) -0.0140(14) -0.0093(14) -0.0008(13)
C7 0.0287(15) 0.0223(14) 0.0198(16) -0.0068(13) -0.0087(13) 0.0001(12)
C8 0.0335(19) 0.0314(18) 0.045(2) -0.0032(18) 0.0015(18) -0.0040(16)
C9 0.0340(18) 0.0290(17) 0.037(2) -0.0119(16) -0.0060(16) -0.0019(15)
C10 0.043(2) 0.040(2) 0.047(3) -0.011(2) -0.0058(19) -0.0093(18)
C11 0.040(2) 0.075(3) 0.079(4) -0.016(3) -0.014(2) -0.015(2)
C12 0.0361(19) 0.042(2) 0.0258(19) -0.0084(17) -0.0007(16) 0.0058(17)
C13 0.044(2) 0.064(3) 0.065(3) -0.043(2) -0.028(2) 0.015(2)
C14 0.053(3) 0.077(3) 0.079(4) -0.057(3) -0.023(3) 0.013(2)
C15 0.066(3) 0.095(4) 0.044(3) -0.044(3) -0.006(2) 0.006(3)
C16 0.071(3) 0.091(4) 0.040(3) -0.025(3) -0.018(2) 0.013(3)
C17 0.060(3) 0.064(3) 0.041(2) -0.020(2) -0.015(2) 0.012(2)
C18 0.0287(16) 0.0349(17) 0.0297(18) -0.0151(15) -0.0149(14) 0.0019(14)
C19 0.081(3) 0.047(2) 0.053(3) -0.028(2) -0.047(3) 0.023(2)
C20 0.094(4) 0.065(3) 0.053(3) -0.029(2) -0.051(3) 0.017(3)
C21 0.058(2) 0.062(3) 0.039(2) -0.031(2) -0.018(2) -0.006(2)
C22 0.054(2) 0.047(2) 0.046(2) -0.031(2) -0.012(2) -0.0023(19)
C23 0.050(2) 0.0342(18) 0.035(2) -0.0161(17) -0.0180(18) 0.0033(17)
C24 0.0235(15) 0.0321(16) 0.0358(19) -0.0138(16) -0.0119(14) -0.0034(13)
C25 0.0335(18) 0.0322(17) 0.051(2) -0.0183(18) -0.0193(17) 0.0023(15)
C26 0.0297(17) 0.0375(18) 0.051(2) -0.0158(18) -0.0211(17) 0.0036(15)
C27 0.046(2) 0.048(2) 0.052(3) -0.015(2) -0.029(2) -0.0025(18)
C28 0.0287(16) 0.0280(16) 0.0314(18) -0.0114(15) -0.0134(15) 0.0010(14)
C29 0.044(2) 0.049(2) 0.042(2) -0.0148(19) -0.0254(19) -0.0073(17)
C30 0.0354(17) 0.0297(16) 0.028(2) -0.0118(15) -0.0125(16) -0.0033(14)
C31 0.048(2) 0.047(2) 0.0250(19) -0.0106(17) -0.0058(17) -0.0097(18)
C32 0.056(3) 0.104(4) 0.029(2) -0.013(3) -0.010(2) -0.023(3)
C33 0.085(4) 0.131(5) 0.042(3) -0.030(3) -0.024(3) -0.013(4)
C34 0.056(2) 0.039(2) 0.041(2) -0.0164(19) -0.023(2) -0.0006(19)
C35 0.046(2) 0.063(3) 0.070(3) -0.030(3) -0.017(2) -0.002(2)
C36 0.039(2) 0.054(3) 0.054(3) -0.027(2) -0.012(2) 0.004(2)
C37 0.075(4) 0.048(3) 0.102(5) -0.025(3) -0.007(3) 0.000(3)
N1 0.0268(14) 0.0285(14) 0.0380(18) -0.0078(14) -0.0055(13) 0.0002(12)
N2 0.0232(12) 0.0279(13) 0.0220(14) -0.0082(12) -0.0056(12) 0.0032(11)
N3 0.0244(13) 0.0331(14) 0.0258(14) -0.0154(12) -0.0102(12) 0.0035(11)
N4 0.0247(13) 0.0305(13) 0.0282(15) -0.0130(12) -0.0114(12) -0.0006(11)
N5 0.0254(13) 0.0290(13) 0.0297(15) -0.0120(13) -0.0102(12) 0.0007(11)
N6 0.0333(14) 0.0286(13) 0.0272(16) -0.0113(13) -0.0135(14) -0.0010(12)
N7 0.102(4) 0.105(4) 0.044(3) -0.014(3) -0.016(3) -0.017(4)
N8 0.085(3) 0.069(3) 0.061(3) -0.035(2) -0.043(2) 0.028(2)
N9 0.065(2) 0.057(2) 0.058(3) -0.017(2) -0.020(2) -0.003(2)
Rh1 0.02169(12) 0.02267(12) 0.02142(13) -0.00865(10) -0.00890(10) -0.00038(9)
I1 0.03936(13) 0.02800(11) 0.03683(14) -0.01386(10) -0.01899(11) 0.00695(9)
I2 0.03050(11) 0.02694(11) 0.03981(14) -0.01501(10) -0.01303(10) 0.00325(9)
I3 0.04324(13) 0.03865(13) 0.03929(14) -0.01848(11) -0.01629(11) 0.00438(10)

loop_
_atom_type_symbol
_atom_type_description
_atom_type_scat_dispersion_real
_atom_type_scat_dispersion_imag
_atom_type_scat_source
C C 0.0033 0.0016 'International Tables Vol C Tables 4.2.6.8 and 6.1.1.4'
H H 0.0000 0.0000 'International Tables Vol C Tables 4.2.6.8 and 6.1.1.4'
N N 0.0061 0.0033 'International Tables Vol C Tables 4.2.6.8 and 6.1.1.4'
Rh Rh -1.1178 0.9187 'International Tables Vol C Tables 4.2.6.8 and 6.1.1.4'
I I -0.4742 1.8119 'International Tables Vol C Tables 4.2.6.8 and 6.1.1.4'

loop_
_geom_angle_atom_site_label_1
_geom_angle_atom_site_label_2
_geom_angle_atom_site_label_3
_geom_angle
C2 C1 N2 104.0(3)
C2 C1 Rh1 130.8(2)
N2 C1 Rh1 125.0(2)
C1 C2 N1 109.6(3)
C1 C2 H2A 125.2
N1 C2 H2A 125.2
N1 C3 N2 107.4(3)
N1 C3 C12 127.1(4)
N2 C3 C12 125.4(3)
N2 C4 N3 110.6(2)
N2 C4 H4A 109.5
N3 C4 H4A 109.5
N2 C4 H4B 109.5
N3 C4 H4B 109.5
H4A C4 H4B 108.1
N4 C5 N3 106.8(3)
N4 C5 C18 127.2(3)
N3 C5 C18 126.0(3)
C7 C6 N4 108.5(3)
C7 C6 H6A 125.7
N4 C6 H6A 125.7
C6 C7 N3 104.4(2)
C6 C7 Rh1 132.0(2)
N3 C7 Rh1 123.6(2)
N1 C8 C9 112.8(3)
N1 C8 H8A 109.0
C9 C8 H8A 109.0
N1 C8 H8B 109.0
C9 C8 H8B 109.0
H8A C8 H8B 107.8
C8 C9 C10 110.7(3)
C8 C9 H9A 109.5
C10 C9 H9A 109.5
C8 C9 H9B 109.5
C10 C9 H9B 109.5
H9A C9 H9B 108.1
C11 C10 C9 113.1(3)
C11 C10 H10A 109.0
C9 C10 H10A 109.0
C11 C10 H10B 109.0
C9 C10 H10B 109.0
H10A C10 H10B 107.8
C10 C11 H11A 109.5
C10 C11 H11B 109.5
H11A C11 H11B 109.5
C10 C11 H11C 109.5
H11A C11 H11C 109.5
H11B C11 H11C 109.5
C13 C12 C17 119.7(4)
C13 C12 C3 120.5(3)
C17 C12 C3 119.7(3)
C12 C13 C14 120.6(4)
C12 C13 H13A 119.7
C14 C13 H13A 119.7
C15 C14 C13 120.4(4)
C15 C14 H14A 119.8
C13 C14 H14A 119.8
C14 C15 C16 119.9(4)
C14 C15 H15A 120.1
C16 C15 H15A 120.1
C17 C16 C15 120.2(5)
C17 C16 H16A 119.9
C15 C16 H16A 119.9
C16 C17 C12 118.9(4)
C16 C17 H17A 120.6
C12 C17 H17A 120.6
C19 C18 C23 119.4(3)
C19 C18 C5 121.0(3)
C23 C18 C5 119.6(3)
C20 C19 C18 119.9(4)
C20 C19 H19A 120.0
C18 C19 H19A 120.0
C21 C20 C19 120.6(4)
C21 C20 H20A 119.7
C19 C20 H20A 119.7
C20 C21 C22 120.2(3)
C20 C21 H21A 119.9
C22 C21 H21A 119.9
C21 C22 C23 120.1(3)
C21 C22 H22A 120.0
C23 C22 H22A 120.0
C22 C23 C18 119.8(3)
C22 C23 H23A 120.1
C18 C23 H23A 120.1
N4 C24 C25 112.6(3)
N4 C24 H24A 109.1
C25 C24 H24A 109.1
N4 C24 H24B 109.1
C25 C24 H24B 109.1
H24A C24 H24B 107.8
C24 C25 C26 111.5(3)
C24 C25 H25A 109.3
C26 C25 H25A 109.3
C24 C25 H25B 109.3
C26 C25 H25B 109.3
H25A C25 H25B 108.0
C27 C26 C25 113.1(3)
C27 C26 H26A 109.0
C25 C26 H26A 109.0
C27 C26 H26B 109.0
C25 C26 H26B 109.0
H26A C26 H26B 107.8
C26 C27 H27A 109.5
C26 C27 H27B 109.5
H27A C27 H27B 109.5
C26 C27 H27C 109.5
H27A C27 H27C 109.5
H27B C27 H27C 109.5
N5 C28 C29 179.4(4)
C28 C29 H29A 109.5
C28 C29 H29B 109.5
H29A C29 H29B 109.5
C28 C29 H29C 109.5
H29A C29 H29C 109.5
H29B C29 H29C 109.5
N6 C30 C31 179.1(4)
C30 C31 H31A 109.5
C30 C31 H31B 109.5
H31A C31 H31B 109.5
C30 C31 H31C 109.5
H31A C31 H31C 109.5
H31B C31 H31C 109.5
N7 C32 C33 179.7(8)
C32 C33 H33A 109.5
C32 C33 H33B 109.5
H33A C33 H33B 109.5
C32 C33 H33C 109.5
H33A C33 H33C 109.5
H33B C33 H33C 109.5
N8 C34 C35 179.1(4)
C34 C35 H35A 109.5
C34 C35 H35B 109.5
H35A C35 H35B 109.5
C34 C35 H35C 109.5
H35A C35 H35C 109.5
H35B C35 H35C 109.5
N9 C36 C37 177.7(5)
C36 C37 H37A 109.5
C36 C37 H37B 109.5
H37A C37 H37B 109.5
C36 C37 H37C 109.5
H37A C37 H37C 109.5
H37B C37 H37C 109.5
C3 N1 C2 108.5(3)
C3 N1 C8 127.9(3)
C2 N1 C8 123.5(3)
C3 N2 C1 110.5(3)
C3 N2 C4 125.5(3)
C1 N2 C4 124.0(3)
C5 N3 C7 110.8(3)
C5 N3 C4 123.4(2)
C7 N3 C4 125.7(2)
C5 N4 C6 109.5(2)
C5 N4 C24 125.6(3)
C6 N4 C24 124.9(3)
C28 N5 Rh1 178.0(3)
C30 N6 Rh1 174.1(3)
C7 Rh1 C1 88.19(12)
C7 Rh1 N6 92.27(11)
C1 Rh1 N6 177.77(11)
C7 Rh1 N5 179.39(11)
C1 Rh1 N5 91.38(11)
N6 Rh1 N5 88.14(10)
C7 Rh1 I2 89.38(8)
C1 Rh1 I2 89.87(8)
N6 Rh1 I2 87.95(7)
N5 Rh1 I2 90.17(7)
C7 Rh1 I1 90.90(8)
C1 Rh1 I1 92.51(8)
N6 Rh1 I1 89.67(7)
N5 Rh1 I1 89.56(7)
I2 Rh1 I1 177.613(12)

loop_
_geom_bond_atom_site_label_1
_geom_bond_atom_site_label_2
_geom_bond_distance
C1 C2 1.358(5)
C1 N2 1.400(4)
C1 Rh1 1.983(3)
C2 N1 1.380(4)
C2 H2A 0.9500
C3 N1 1.332(5)
C3 N2 1.350(4)
C3 C12 1.470(5)
C4 N2 1.444(4)
C4 N3 1.452(4)
C4 H4A 0.9900
C4 H4B 0.9900
C5 N4 1.328(4)
C5 N3 1.348(4)
C5 C18 1.478(4)
C6 C7 1.364(4)
C6 N4 1.383(4)
C6 H6A 0.9500
C7 N3 1.395(4)
C7 Rh1 1.981(3)
C8 N1 1.482(5)
C8 C9 1.495(5)
C8 H8A 0.9900
C8 H8B 0.9900
C9 C10 1.515(5)
C9 H9A 0.9900
C9 H9B 0.9900
C10 C11 1.505(6)
C10 H10A 0.9900
C10 H10B 0.9900
C11 H11A 0.9800
C11 H11B 0.9800
C11 H11C 0.9800
C12 C13 1.358(5)
C12 C17 1.382(6)
C13 C14 1.391(6)
C13 H13A 0.9500
C14 C15 1.316(7)
C14 H14A 0.9500
C15 C16 1.403(7)
C15 H15A 0.9500
C16 C17 1.377(6)
C16 H16A 0.9500
C17 H17A 0.9500
C18 C19 1.382(5)
C18 C23 1.388(4)
C19 C20 1.377(5)
C19 H19A 0.9500
C20 C21 1.366(6)
C20 H20A 0.9500
C21 C22 1.369(6)
C21 H21A 0.9500
C22 C23 1.387(5)
C22 H22A 0.9500
C23 H23A 0.9500
C24 N4 1.478(4)
C24 C25 1.519(4)
C24 H24A 0.9900
C24 H24B 0.9900
C25 C26 1.536(4)
C25 H25A 0.9900
C25 H25B 0.9900
C26 C27 1.521(5)
C26 H26A 0.9900
C26 H26B 0.9900
C27 H27A 0.9800
C27 H27B 0.9800
C27 H27C 0.9800
C28 N5 1.136(4)
C28 C29 1.454(4)
C29 H29A 0.9800
C29 H29B 0.9800
C29 H29C 0.9800
C30 N6 1.137(4)
C30 C31 1.455(5)
C31 H31A 0.9800
C31 H31B 0.9800
C31 H31C 0.9800
C32 N7 1.111(7)
C32 C33 1.439(9)
C33 H33A 0.9800
C33 H33B 0.9800
C33 H33C 0.9800
C34 N8 1.130(5)
C34 C35 1.448(6)
C35 H35A 0.9800
C35 H35B 0.9800
C35 H35C 0.9800
C36 N9 1.123(6)
C36 C37 1.455(7)
C37 H37A 0.9800
C37 H37B 0.9800
C37 H37C 0.9800
N5 Rh1 2.117(3)
N6 Rh1 2.109(3)
Rh1 I2 2.6510(3)
Rh1 I1 2.6714(3)

loop_
_geom_torsion_atom_site_label_1
_geom_torsion_atom_site_label_2
_geom_torsion_atom_site_label_3
_geom_torsion_atom_site_label_4
_geom_torsion
N2 C1 C2 N1 0.2(3)
Rh1 C1 C2 N1 175.6(2)
N4 C6 C7 N3 -0.9(3)
N4 C6 C7 Rh1 -179.0(2)
N1 C8 C9 C10 175.1(3)
C8 C9 C10 C11 -179.7(4)
N1 C3 C12 C13 -122.6(4)
N2 C3 C12 C13 53.8(5)
N1 C3 C12 C17 52.2(5)
N2 C3 C12 C17 -131.4(4)
C17 C12 C13 C14 5.5(6)
C3 C12 C13 C14 -179.7(4)
C12 C13 C14 C15 -2.0(7)
C13 C14 C15 C16 -2.4(8)
C14 C15 C16 C17 3.4(8)
C15 C16 C17 C12 0.1(8)
C13 C12 C17 C16 -4.4(7)
C3 C12 C17 C16 -179.3(4)
N4 C5 C18 C19 -74.8(5)
N3 C5 C18 C19 106.0(4)
N4 C5 C18 C23 105.6(4)
N3 C5 C18 C23 -73.6(5)
C23 C18 C19 C20 -0.5(7)
C5 C18 C19 C20 179.9(4)
C18 C19 C20 C21 -0.8(8)
C19 C20 C21 C22 1.3(8)
C20 C21 C22 C23 -0.4(7)
C21 C22 C23 C18 -1.0(6)
C19 C18 C23 C22 1.4(6)
C5 C18 C23 C22 -179.0(3)
N4 C24 C25 C26 -173.3(3)
C24 C25 C26 C27 69.0(4)
N2 C3 N1 C2 0.0(3)
C12 C3 N1 C2 176.9(3)
N2 C3 N1 C8 -176.8(3)
C12 C3 N1 C8 0.1(5)
C1 C2 N1 C3 -0.1(3)
C1 C2 N1 C8 176.9(3)
C9 C8 N1 C3 81.8(5)
C9 C8 N1 C2 -94.6(4)
N1 C3 N2 C1 0.1(3)
C12 C3 N2 C1 -176.8(3)
N1 C3 N2 C4 -179.7(3)
C12 C3 N2 C4 3.3(5)
C2 C1 N2 C3 -0.2(3)
Rh1 C1 N2 C3 -176.0(2)
C2 C1 N2 C4 179.7(3)
Rh1 C1 N2 C4 3.9(4)
N3 C4 N2 C3 136.1(3)
N3 C4 N2 C1 -43.8(4)
N4 C5 N3 C7 0.0(3)
C18 C5 N3 C7 179.4(3)
N4 C5 N3 C4 -176.6(3)
C18 C5 N3 C4 2.8(5)
C6 C7 N3 C5 0.5(3)
Rh1 C7 N3 C5 178.8(2)
C6 C7 N3 C4 177.1(3)
Rh1 C7 N3 C4 -4.6(4)
N2 C4 N3 C5 -139.1(3)
N2 C4 N3 C7 44.7(4)
N3 C5 N4 C6 -0.6(3)
C18 C5 N4 C6 -180.0(3)
N3 C5 N4 C24 176.1(3)
C18 C5 N4 C24 -3.2(5)
C7 C6 N4 C5 1.0(4)
C7 C6 N4 C24 -175.8(3)
C25 C24 N4 C5 97.5(4)
C25 C24 N4 C6 -86.2(4)
C29 C28 N5 Rh1 57(43)
C31 C30 N6 Rh1 -39(25)
C6 C7 Rh1 C1 150.8(3)
N3 C7 Rh1 C1 -26.9(2)
C6 C7 Rh1 N6 -27.0(3)
N3 C7 Rh1 N6 155.2(2)
C6 C7 Rh1 N5 105(10)
N3 C7 Rh1 N5 -73(10)
C6 C7 Rh1 I2 60.9(3)
N3 C7 Rh1 I2 -116.8(2)
C6 C7 Rh1 I1 -116.7(3)
N3 C7 Rh1 I1 65.5(2)
C2 C1 Rh1 C7 -147.0(3)
N2 C1 Rh1 C7 27.6(2)
C2 C1 Rh1 N6 -45(3)
N2 C1 Rh1 N6 130(3)
C2 C1 Rh1 N5 32.5(3)
N2 C1 Rh1 N5 -152.9(2)
C2 C1 Rh1 I2 -57.7(3)
N2 C1 Rh1 I2 117.0(2)
C2 C1 Rh1 I1 122.1(3)
N2 C1 Rh1 I1 -63.2(2)
C30 N6 Rh1 C7 136(2)
C30 N6 Rh1 C1 35(4)
C30 N6 Rh1 N5 -43(2)
C30 N6 Rh1 I2 47(2)
C30 N6 Rh1 I1 -133(2)
C28 N5 Rh1 C7 -144(10)
C28 N5 Rh1 C1 170(7)
C28 N5 Rh1 N6 -12(7)
C28 N5 Rh1 I2 -100(7)
C28 N5 Rh1 I1 78(7)
